data_4339222
loop_
_publ_author_name
'Yang, Jin'
'Ma, Jian-Fang'
'Liu, Ying-Ying'
'Ma, Ji-Cheng'
'Batten, Stuart R.'

_publ_section_title
;
 Organic-acid effect on the structures of a series of lead(II) complexes.
;
_journal_issue 16
_journal_name_full 'Inorganic chemistry'
_journal_page_first 6542
_journal_page_last 6555
_journal_paper_doi 10.1021/ic700613c
_journal_volume 46
_journal_year 2007
_chemical_formula_moiety 'C23 H16 N4 O4 Pb'
_chemical_formula_sum 'C23 H16 N4 O4 Pb'
_chemical_formula_weight 619.59
_chemical_name_systematic
;
 ?
;
_space_group_IT_number 14
_symmetry_cell_setting monoclinic
_symmetry_space_group_name_Hall '-P 2ybc'
_symmetry_space_group_name_H-M 'P 1 21/c 1'
_atom_sites_solution_hydrogens geom
_atom_sites_solution_primary direct
_atom_sites_solution_secondary difmap
_audit_creation_method SHELXL-97
_cell_angle_alpha 90.00
_cell_angle_beta 99.06(3)
_cell_angle_gamma 90.00
_cell_formula_units_Z 4
_cell_length_a 15.737(3)
_cell_length_b 7.8514(16)
_cell_length_c 16.347(3)
_cell_measurement_reflns_used 12821
_cell_measurement_temperature 293(2)
_cell_measurement_theta_max 27.48
_cell_measurement_theta_min 3.09
_cell_volume 1994.6(7)
_computing_cell_refinement PROCESS-AUTO
_computing_data_collection 'PROCESS-AUTO (Rigaku, 1998)'
_computing_data_reduction PROCESS-AUTO
_computing_molecular_graphics 'SHELXTL-Plus (Sheldrick, 1990)'
_computing_publication_material SHELXL-97
_computing_structure_refinement 'SHELXL-97 (Sheldrick, 1997)'
_computing_structure_solution 'SHELXS-97 (Sheldrick, 1997)'
_diffrn_ambient_temperature 293(2)
_diffrn_detector_area_resol_mean 10.0
_diffrn_measured_fraction_theta_full 0.998
_diffrn_measured_fraction_theta_max 0.995
_diffrn_measurement_device_type 'Rigaku R-AXIS RAPID'
_diffrn_measurement_method \w
_diffrn_radiation_monochromator graphite
_diffrn_radiation_source 'rotorating anode'
_diffrn_radiation_type MoK\a
_diffrn_radiation_wavelength 0.71073
_diffrn_reflns_av_R_equivalents 0.0690
_diffrn_reflns_av_sigmaI/netI 0.0591
_diffrn_reflns_limit_h_max 20
_diffrn_reflns_limit_h_min -20
_diffrn_reflns_limit_k_max 9
_diffrn_reflns_limit_k_min -10
_diffrn_reflns_limit_l_max 21
_diffrn_reflns_limit_l_min -21
_diffrn_reflns_number 18800
_diffrn_reflns_theta_full 25.00
_diffrn_reflns_theta_max 27.48
_diffrn_reflns_theta_min 3.09
_diffrn_standards_decay_% none
_diffrn_standards_interval_count none
_diffrn_standards_number none
_exptl_absorpt_coefficient_mu 8.500
_exptl_absorpt_correction_type multi-scan
_exptl_absorpt_process_details 'ABSCOR (Higashi, 1995)'
_exptl_crystal_colour yellow
_exptl_crystal_density_diffrn 2.063
_exptl_crystal_density_method 'not measured'
_exptl_crystal_description block
_exptl_crystal_F_000 1184
_exptl_crystal_size_max 0.28
_exptl_crystal_size_mid 0.24
_exptl_crystal_size_min 0.21
_refine_diff_density_max 0.828
_refine_diff_density_min -1.090
_refine_diff_density_rms 0.141
_refine_ls_extinction_method none
_refine_ls_goodness_of_fit_ref 1.039
_refine_ls_hydrogen_treatment constr
_refine_ls_matrix_type full
_refine_ls_number_parameters 316
_refine_ls_number_reflns 4547
_refine_ls_number_restraints 14
_refine_ls_restrained_S_all 1.051
_refine_ls_R_factor_all 0.0633
_refine_ls_R_factor_gt 0.0395
_refine_ls_shift/su_max 0.001
_refine_ls_shift/su_mean 0.000
_refine_ls_structure_factor_coef Fsqd
_refine_ls_weighting_details 'calc w=1/[\s^2^(Fo^2^)+(0.0244P)^2^+3.5232P] where P=(Fo^2^+2Fc^2^)/3'
_refine_ls_weighting_scheme calc
_refine_ls_wR_factor_gt 0.0727
_refine_ls_wR_factor_ref 0.0792
_reflns_number_gt 3359
_reflns_number_total 4547
_reflns_threshold_expression >2sigma(I)
_cod_data_source_file ic700613c-file003.cif
_cod_data_source_block compound2
_cod_depositor_comments
;
The following automatic conversions were performed:

'_symmetry_cell_setting' value 'Monoclinic' changed to 'monoclinic'
according to
/usr/data/users/saulius/automatic-downloads/retrospective/ACS/lib/dictionaries/cif_core.dic
dictionary named 'cif_core.dic' version 2.4.2 from 2011-04-26.

Automatic conversion script
Id: cif_fix_values 2281 2013-09-26 08:29:07Z andrius 
;
_cod_original_cell_volume 1994.5(7)
_cod_original_sg_symbol_Hall '-p 2ybc'
_cod_original_sg_symbol_H-M P21/c
_cod_database_code 4339222

loop_
_symmetry_equiv_pos_as_xyz
'x, y, z'
'-x, y+1/2, -z+1/2'
'-x, -y, -z'
'x, -y-1/2, z-1/2'

loop_
_atom_site_label
_atom_site_type_symbol
_atom_site_fract_x
_atom_site_fract_y
_atom_site_fract_z
_atom_site_U_iso_or_equiv
_atom_site_adp_type
_atom_site_occupancy
_atom_site_symmetry_multiplicity
_atom_site_calc_flag
_atom_site_refinement_flags
C1 C 0.1895(5) 0.1305(9) 0.8867(4) 0.0486(17) Uani 1 1 d .
H1 H 0.1312 0.1086 0.8707 0.058 Uiso 1 1 calc R
C2 C 0.2341(5) 0.2130(10) 0.8304(4) 0.0540(19) Uani 1 1 d .
H2 H 0.2060 0.2447 0.7782 0.065 Uiso 1 1 calc R
C3 C 0.3190(4) 0.2457(8) 0.8537(4) 0.0436(16) Uani 1 1 d .
H3 H 0.3503 0.2982 0.8170 0.052 Uiso 1 1 calc R
C4 C 0.3593(4) 0.2005(7) 0.9329(4) 0.0311(13) Uani 1 1 d .
C5 C 0.3104(4) 0.1141(7) 0.9842(4) 0.0331(13) Uani 1 1 d .
C6 C 0.3503(4) 0.0578(6) 1.0672(3) 0.0297(12) Uani 1 1 d .
C7 C 0.3385(4) -0.0786(8) 1.1886(4) 0.0378(14) Uani 1 1 d .
H7 H 0.3048 -0.1369 1.2213 0.045 Uiso 1 1 calc R
C8 C 0.4234(4) -0.0494(8) 1.2211(4) 0.0407(15) Uani 1 1 d .
H8 H 0.4464 -0.0883 1.2737 0.049 Uiso 1 1 calc R
C9 C 0.4729(4) 0.0379(7) 1.1742(4) 0.0345(14) Uani 1 1 d .
H9 H 0.5306 0.0588 1.1943 0.041 Uiso 1 1 calc R
C10 C 0.4367(4) 0.0959(6) 1.0957(3) 0.0283(12) Uani 1 1 d .
C11 C 0.4876(4) 0.1902(6) 1.0431(3) 0.0289(13) Uani 1 1 d .
C12 C 0.4495(4) 0.2436(7) 0.9628(3) 0.0289(12) Uani 1 1 d .
C13 C 0.5755(4) 0.3681(7) 0.9440(4) 0.0324(13) Uani 1 1 d .
C14 C 0.6153(4) 0.3149(7) 1.0236(4) 0.0344(14) Uani 1 1 d .
C15 C 0.7016(4) 0.3551(8) 1.0525(4) 0.0454(16) Uani 1 1 d .
H15 H 0.7276 0.3196 1.1047 0.055 Uiso 1 1 calc R
C16 C 0.7470(4) 0.4472(8) 1.0030(4) 0.0482(17) Uani 1 1 d .
H16 H 0.8043 0.4740 1.0220 0.058 Uiso 1 1 calc R
C17 C 0.7086(5) 0.5018(9) 0.9240(4) 0.0467(17) Uani 1 1 d .
H17 H 0.7408 0.5636 0.8912 0.056 Uiso 1 1 calc R
C18 C 0.6242(4) 0.4648(8) 0.8948(4) 0.0409(15) Uani 1 1 d .
H18 H 0.5990 0.5032 0.8428 0.049 Uiso 1 1 calc R
C19 C 0.0871(5) -0.1387(9) 1.2309(4) 0.0458(17) Uani 1 1 d D
N1 N 0.2261(3) 0.0821(6) 0.9614(3) 0.0376(12) Uani 1 1 d .
N2 N 0.3014(3) -0.0289(6) 1.1134(3) 0.0343(12) Uani 1 1 d .
N3 N 0.4927(3) 0.3325(6) 0.9138(3) 0.0319(11) Uani 1 1 d .
N4 N 0.5697(3) 0.2259(6) 1.0737(3) 0.0322(11) Uani 1 1 d .
O1 O 0.1608(3) -0.1726(7) 1.2154(3) 0.0692(16) Uani 1 1 d .
O2 O 0.0298(3) -0.0854(6) 1.1728(3) 0.0587(13) Uani 1 1 d .
Pb1 Pb 0.130085(16) -0.07605(3) 1.066819(15) 0.03831(9) Uani 1 1 d .
C22 C -0.0780(5) -0.2325(8) 1.4133(5) 0.0513(19) Uani 1 1 d D
O3 O -0.1467(3) -0.3015(5) 1.3743(3) 0.0475(12) Uani 1 1 d .
O4 O -0.0352(4) -0.3148(7) 1.4714(4) 0.0657(15) Uani 1 1 d .
C20 C 0.0577(16) -0.163(3) 1.3117(9) 0.056(6) Uani 0.60 1 d PD
C21 C -0.0200(10) -0.0475(15) 1.3207(8) 0.051(3) Uani 0.60 1 d PD
C23 C -0.0467(11) -0.0556(12) 1.4067(9) 0.061(5) Uani 0.60 1 d PD
C23' C -0.0592(11) -0.080(2) 1.3666(13) 0.051(6) Uani 0.40 1 d PDU
C21' C 0.0357(11) -0.048(2) 1.3636(14) 0.057(5) Uani 0.40 1 d PD
C20' C 0.083(3) -0.178(4) 1.3166(11) 0.067(11) Uani 0.40 1 d PD

loop_
_atom_site_aniso_label
_atom_site_aniso_U_11
_atom_site_aniso_U_22
_atom_site_aniso_U_33
_atom_site_aniso_U_23
_atom_site_aniso_U_13
_atom_site_aniso_U_12
C1 0.031(4) 0.067(4) 0.045(4) 0.004(3) -0.003(3) -0.004(3)
C2 0.044(4) 0.075(5) 0.038(4) 0.018(4) -0.006(3) -0.011(4)
C3 0.038(4) 0.054(4) 0.038(4) 0.007(3) 0.003(3) -0.007(3)
C4 0.028(3) 0.035(3) 0.031(3) 0.004(3) 0.006(3) -0.001(3)
C5 0.029(3) 0.031(3) 0.040(3) 0.000(2) 0.005(3) 0.003(3)
C6 0.031(3) 0.023(3) 0.037(3) -0.003(2) 0.011(3) 0.004(3)
C7 0.038(4) 0.046(3) 0.033(3) 0.003(3) 0.017(3) 0.003(3)
C8 0.041(4) 0.044(4) 0.037(3) 0.000(3) 0.007(3) 0.002(3)
C9 0.030(3) 0.037(3) 0.036(3) -0.004(3) 0.001(3) 0.002(3)
C10 0.033(3) 0.024(3) 0.028(3) -0.003(2) 0.007(3) 0.001(3)
C11 0.031(3) 0.023(3) 0.033(3) -0.002(2) 0.008(3) 0.002(2)
C12 0.027(3) 0.027(3) 0.034(3) 0.001(2) 0.011(3) 0.004(3)
C13 0.033(3) 0.027(3) 0.038(3) -0.004(2) 0.009(3) -0.001(3)
C14 0.032(3) 0.030(3) 0.043(4) -0.004(3) 0.011(3) -0.004(3)
C15 0.034(4) 0.049(4) 0.052(4) -0.001(3) 0.000(3) -0.009(3)
C16 0.030(4) 0.055(4) 0.059(4) -0.006(4) 0.008(3) -0.013(3)
C17 0.043(4) 0.042(3) 0.058(5) 0.003(3) 0.018(4) -0.004(3)
C18 0.040(4) 0.039(3) 0.045(4) 0.002(3) 0.011(3) -0.004(3)
C19 0.042(4) 0.052(4) 0.047(4) -0.004(3) 0.018(4) -0.013(3)
N1 0.026(3) 0.049(3) 0.037(3) 0.003(3) -0.001(2) -0.004(3)
N2 0.030(3) 0.039(3) 0.036(3) 0.001(2) 0.010(2) -0.003(2)
N3 0.031(3) 0.030(2) 0.035(3) 0.000(2) 0.006(2) -0.002(2)
N4 0.028(3) 0.032(2) 0.037(3) -0.002(2) 0.006(2) 0.003(2)
O1 0.042(3) 0.093(4) 0.079(4) 0.020(3) 0.028(3) 0.000(3)
O2 0.046(3) 0.070(3) 0.062(3) -0.001(3) 0.015(3) -0.008(3)
Pb1 0.03320(14) 0.03622(13) 0.04800(15) -0.00356(12) 0.01410(11) -0.00409(12)
C22 0.035(4) 0.039(4) 0.087(6) -0.004(4) 0.031(4) 0.007(3)
O3 0.047(3) 0.040(2) 0.057(3) 0.009(2) 0.012(3) 0.003(2)
O4 0.053(4) 0.064(3) 0.078(4) -0.009(3) 0.003(3) 0.004(3)
C20 0.038(12) 0.099(15) 0.036(9) 0.002(8) 0.026(7) 0.009(8)
C21 0.058(9) 0.040(7) 0.060(8) 0.008(6) 0.020(8) 0.003(6)
C23 0.079(11) 0.033(7) 0.079(10) -0.025(7) 0.040(9) -0.024(7)
C23' 0.042(8) 0.036(8) 0.076(10) -0.002(8) 0.016(8) 0.002(7)
C21' 0.050(12) 0.060(12) 0.063(13) -0.003(10) 0.011(11) -0.023(11)
C20' 0.06(3) 0.056(17) 0.10(2) -0.010(14) 0.041(17) -0.006(13)

loop_
_atom_type_symbol
_atom_type_description
_atom_type_scat_dispersion_real
_atom_type_scat_dispersion_imag
_atom_type_scat_source
C C 0.0033 0.0016 'International Tables Vol C Tables 4.2.6.8 and 6.1.1.4'
H H 0.0000 0.0000 'International Tables Vol C Tables 4.2.6.8 and 6.1.1.4'
N N 0.0061 0.0033 'International Tables Vol C Tables 4.2.6.8 and 6.1.1.4'
O O 0.0106 0.0060 'International Tables Vol C Tables 4.2.6.8 and 6.1.1.4'
Pb Pb -3.3944 10.1111 'International Tables Vol C Tables 4.2.6.8 and 6.1.1.4'

loop_
_geom_angle_atom_site_label_1
_geom_angle_atom_site_label_2
_geom_angle_atom_site_label_3
_geom_angle
_geom_angle_site_symmetry_1
_geom_angle_site_symmetry_3
N1 C1 C2 123.3(7) . .
N1 C1 H1 118.3 . .
C2 C1 H1 118.3 . .
C3 C2 C1 118.5(7) . .
C3 C2 H2 120.8 . .
C1 C2 H2 120.8 . .
C2 C3 C4 119.8(6) . .
C2 C3 H3 120.1 . .
C4 C3 H3 120.1 . .
C3 C4 C5 117.8(6) . .
C3 C4 C12 121.6(5) . .
C5 C4 C12 120.5(5) . .
N1 C5 C4 122.5(6) . .
N1 C5 C6 117.3(5) . .
C4 C5 C6 120.2(5) . .
N2 C6 C10 122.2(5) . .
N2 C6 C5 118.1(5) . .
C10 C6 C5 119.7(5) . .
N2 C7 C8 124.3(5) . .
N2 C7 H7 117.8 . .
C8 C7 H7 117.8 . .
C9 C8 C7 118.2(6) . .
C9 C8 H8 120.9 . .
C7 C8 H8 120.9 . .
C8 C9 C10 119.7(6) . .
C8 C9 H9 120.1 . .
C10 C9 H9 120.1 . .
C9 C10 C6 118.1(5) . .
C9 C10 C11 121.5(6) . .
C6 C10 C11 120.3(5) . .
N4 C11 C12 121.8(5) . .
N4 C11 C10 118.1(5) . .
C12 C11 C10 120.2(5) . .
N3 C12 C11 122.1(5) . .
N3 C12 C4 118.8(5) . .
C11 C12 C4 119.1(5) . .
N3 C13 C18 118.9(6) . .
N3 C13 C14 122.5(5) . .
C18 C13 C14 118.6(6) . .
N4 C14 C15 119.1(6) . .
N4 C14 C13 120.3(6) . .
C15 C14 C13 120.6(6) . .
C16 C15 C14 119.2(7) . .
C16 C15 H15 120.4 . .
C14 C15 H15 120.4 . .
C15 C16 C17 121.1(7) . .
C15 C16 H16 119.5 . .
C17 C16 H16 119.5 . .
C18 C17 C16 120.6(6) . .
C18 C17 H17 119.7 . .
C16 C17 H17 119.7 . .
C17 C18 C13 119.9(6) . .
C17 C18 H18 120.1 . .
C13 C18 H18 120.1 . .
O1 C19 O2 119.2(6) . .
O1 C19 C20' 109.8(15) . .
O2 C19 C20' 130.9(16) . .
O1 C19 C20 125.6(10) . .
O2 C19 C20 115.1(9) . .
C1 N1 C5 118.0(5) . .
C1 N1 Pb1 120.3(4) . .
C5 N1 Pb1 121.7(4) . .
C7 N2 C6 117.3(5) . .
C7 N2 Pb1 119.4(4) . .
C6 N2 Pb1 122.9(4) . .
C12 N3 C13 116.5(5) . .
C11 N4 C14 116.8(5) . .
C19 O1 Pb1 95.1(5) . .
C19 O2 Pb1 94.4(4) . .
O3 Pb1 O1 83.65(18) 2_557 .
O3 Pb1 O2 77.74(16) 2_557 .
O1 Pb1 O2 51.26(17) . .
O3 Pb1 O4 52.35(18) 2_557 2_557
O1 Pb1 O4 119.56(18) . 2_557
O2 Pb1 O4 77.68(17) . 2_557
O3 Pb1 N2 73.67(16) 2_557 .
O1 Pb1 N2 74.87(15) . .
O2 Pb1 N2 120.93(16) . .
O4 Pb1 N2 118.42(17) 2_557 .
O3 Pb1 N1 78.87(15) 2_557 .
O1 Pb1 N1 134.20(16) . .
O2 Pb1 N1 154.91(16) . .
O4 Pb1 N1 80.94(16) 2_557 .
N2 Pb1 N1 59.67(15) . .
O3 Pb1 C22 26.4(2) 2_557 2_557
O1 Pb1 C22 100.9(2) . 2_557
O2 Pb1 C22 74.15(17) . 2_557
O4 Pb1 C22 26.07(19) 2_557 2_557
N2 Pb1 C22 97.46(19) . 2_557
N1 Pb1 C22 80.87(16) . 2_557
O4 C22 O3 117.9(6) . .
O4 C22 C23' 133.1(10) . .
O3 C22 C23' 107.9(10) . .
O4 C22 C23 113.1(10) . .
O3 C22 C23 128.4(10) . .
O4 C22 Pb1 63.6(4) . 2_547
O3 C22 Pb1 54.8(3) . 2_547
C23' C22 Pb1 155.8(10) . 2_547
C23 C22 Pb1 176.7(9) . 2_547
C22 O3 Pb1 98.8(4) . 2_547
C22 O4 Pb1 90.3(4) . 2_547
C21' C20 C19 130(2) . .
C19 C20 C21 112.0(10) . .
C21' C21 C23' 92.5(14) . .
C21' C21 C23 72.6(14) . .
C21' C21 C20 57.7(17) . .
C23' C21 C20 118.6(13) . .
C23 C21 C20 113.5(10) . .
C21' C21 C20' 52.9(15) . .
C23' C21 C20' 118.4(14) . .
C23 C21 C20' 111.3(11) . .
C22 C23 C21 104.3(9) . .
C22 C23 C21' 112.1(11) . .
C21 C23' C22 137.4(18) . .
C22 C23' C21' 115.4(13) . .
C21 C21' C20 81.0(17) . .
C20 C21' C23' 105(2) . .
C21 C21' C20' 95(2) . .
C23' C21' C20' 117(2) . .
C21 C21' C23 68.5(12) . .
C20 C21' C23 125.4(18) . .
C20' C21' C23 133.8(19) . .
C19 C20' C21' 116.3(16) . .
C19 C20' C21 95.2(14) . .

loop_
_geom_bond_atom_site_label_1
_geom_bond_atom_site_label_2
_geom_bond_distance
_geom_bond_site_symmetry_2
C1 N1 1.322(8) .
C1 C2 1.400(9) .
C1 H1 0.9300 .
C2 C3 1.356(9) .
C2 H2 0.9300 .
C3 C4 1.396(8) .
C3 H3 0.9300 .
C4 C5 1.399(7) .
C4 C12 1.465(8) .
C5 N1 1.344(8) .
C5 C6 1.470(8) .
C6 N2 1.345(7) .
C6 C10 1.399(8) .
C7 N2 1.334(8) .
C7 C8 1.378(9) .
C7 H7 0.9300 .
C8 C9 1.361(8) .
C8 H8 0.9300 .
C9 C10 1.395(8) .
C9 H9 0.9300 .
C10 C11 1.465(7) .
C11 N4 1.340(7) .
C11 C12 1.418(8) .
C12 N3 1.327(7) .
C13 N3 1.348(8) .
C13 C18 1.416(8) .
C13 C14 1.415(9) .
C14 N4 1.364(7) .
C14 C15 1.402(9) .
C15 C16 1.368(9) .
C15 H15 0.9300 .
C16 C17 1.404(10) .
C16 H16 0.9300 .
C17 C18 1.370(9) .
C17 H17 0.9300 .
C18 H18 0.9300 .
C19 O1 1.254(8) .
C19 O2 1.273(9) .
C19 C20' 1.447(10) .
C19 C20 1.479(9) .
N1 Pb1 2.760(5) .
N2 Pb1 2.708(5) .
O1 Pb1 2.517(5) .
O2 Pb1 2.521(5) .
Pb1 O3 2.358(4) 2_557
Pb1 O4 2.556(5) 2_557
Pb1 C22 2.853(6) 2_557
C22 O4 1.254(9) .
C22 O3 1.285(8) .
C22 C23' 1.476(10) .
C22 C23 1.483(8) .
C22 Pb1 2.853(6) 2_547
O3 Pb1 2.358(4) 2_547
O4 Pb1 2.556(5) 2_547
C20 C21' 1.32(3) .
C20 C21 1.546(10) .
C21 C21' 1.03(2) .
C21 C23' 1.075(17) .
C21 C23 1.533(9) .
C23 C21' 1.57(2) .
C23' C21' 1.523(10) .
C21' C20' 1.536(10) .
